data_2218598
loop_
_publ_author_name
'Zhuang, Yue'
'Zhang, Shan-Shan'
'Yin, Xian-Hong'
'Zhao, Kai'
'Lin, Cui-Wu'

_publ_section_title
;
 (3,6-Dichloropyridin-2-yl)(3,5-dimethyl-1<i>H</i>-pyrazol-1-yl)methanone
;
_journal_coeditor_code BG2182
_journal_issue 7
_journal_name_full 'Acta Crystallographica Section E'
_journal_page_first o1224
_journal_paper_doi 10.1107/S1600536808015006
_journal_volume 64
_journal_year 2008
_chemical_formula_moiety 'C11 H9 Cl2 N3 O'
_chemical_formula_sum 'C11 H9 Cl2 N3 O'
_chemical_formula_weight 270.11
_chemical_name_systematic
;
(3,6-Dichloropyridin-2-yl)(3,5-dimethyl-1<i>H</i>-pyrazol-1-yl)methanone
;
_space_group_IT_number 2
_symmetry_cell_setting triclinic
_symmetry_space_group_name_Hall '-P 1'
_symmetry_space_group_name_H-M 'P -1'
_atom_sites_solution_hydrogens geom
_atom_sites_solution_primary direct
_atom_sites_solution_secondary difmap
_audit_creation_method SHELXL-97
_cell_angle_alpha 75.554(2)
_cell_angle_beta 89.627(3)
_cell_angle_gamma 86.819(2)
_cell_formula_units_Z 2
_cell_length_a 7.3440(10)
_cell_length_b 8.7981(12)
_cell_length_c 9.6490(14)
_cell_measurement_reflns_used 1363
_cell_measurement_temperature 298(2)
_cell_measurement_theta_max 27.397
_cell_measurement_theta_min 2.16
_cell_volume 602.79(15)
_computing_cell_refinement 'SAINT (Siemens, 1996)'
_computing_data_collection 'SMART (Siemens, 1996)'
_computing_data_reduction 'SAINT (Siemens, 1996)'
_computing_molecular_graphics 'SHELXTL (Sheldrick, 2008)'
_computing_publication_material 'SHELXTL (Sheldrick, 2008)'
_computing_structure_refinement 'SHELXL97 (Sheldrick, 2008)'
_computing_structure_solution 'SHELXS97 (Sheldrick, 2008)'
_diffrn_ambient_temperature 298(2)
_diffrn_measured_fraction_theta_full 0.985
_diffrn_measured_fraction_theta_max 0.985
_diffrn_measurement_device_type 'Bruker SMART CCD area-detector'
_diffrn_measurement_method '\f and \w'
_diffrn_radiation_monochromator graphite
_diffrn_radiation_source 'fine-focus sealed tube'
_diffrn_radiation_type MoK\a
_diffrn_radiation_wavelength 0.71073
_diffrn_reflns_av_R_equivalents 0.0378
_diffrn_reflns_av_sigmaI/netI 0.0601
_diffrn_reflns_limit_h_max 8
_diffrn_reflns_limit_h_min -8
_diffrn_reflns_limit_k_max 10
_diffrn_reflns_limit_k_min -9
_diffrn_reflns_limit_l_max 11
_diffrn_reflns_limit_l_min -9
_diffrn_reflns_number 3145
_diffrn_reflns_theta_full 25.00
_diffrn_reflns_theta_max 25.00
_diffrn_reflns_theta_min 2.18
_exptl_absorpt_coefficient_mu 0.524
_exptl_absorpt_correction_T_max 0.7870
_exptl_absorpt_correction_T_min 0.7796
_exptl_absorpt_correction_type multi-scan
_exptl_absorpt_process_details '(SADABS; Sheldrick, 1996)'
_exptl_crystal_colour colourless
_exptl_crystal_density_diffrn 1.488
_exptl_crystal_density_method 'not measured'
_exptl_crystal_description block
_exptl_crystal_F_000 276
_exptl_crystal_size_max 0.50
_exptl_crystal_size_mid 0.49
_exptl_crystal_size_min 0.48
_refine_diff_density_max 0.224
_refine_diff_density_min -0.274
_refine_ls_extinction_method none
_refine_ls_goodness_of_fit_ref 1.044
_refine_ls_hydrogen_treatment constr
_refine_ls_matrix_type full
_refine_ls_number_parameters 154
_refine_ls_number_reflns 2101
_refine_ls_number_restraints 0
_refine_ls_restrained_S_all 1.044
_refine_ls_R_factor_all 0.0647
_refine_ls_R_factor_gt 0.0442
_refine_ls_shift/su_max 0.000
_refine_ls_shift/su_mean 0.000
_refine_ls_structure_factor_coef Fsqd
_refine_ls_weighting_details 'calc w=1/[\s^2^(Fo^2^)+(0.0468P)^2^+0.2168P] where P=(Fo^2^+2Fc^2^)/3'
_refine_ls_weighting_scheme calc
_refine_ls_wR_factor_gt 0.1096
_refine_ls_wR_factor_ref 0.1263
_reflns_number_gt 1543
_reflns_number_total 2102
_reflns_threshold_expression I>2\s(I)
_cod_data_source_file bg2182.cif
_cod_data_source_block I
_cod_database_code 2218598
_cod_database_fobs_code 2218598

loop_
_symmetry_equiv_pos_as_xyz
'x, y, z'
'-x, -y, -z'

loop_
_atom_site_type_symbol
_atom_site_label
_atom_site_fract_x
_atom_site_fract_y
_atom_site_fract_z
_atom_site_U_iso_or_equiv
_atom_site_adp_type
_atom_site_calc_flag
_atom_site_refinement_flags
_atom_site_occupancy
Cl Cl1 0.60627(11) 0.85128(9) 0.94981(8) 0.0634(3) Uani d . 1
Cl Cl2 0.90422(12) 0.19393(9) 0.92556(10) 0.0712(3) Uani d . 1
N N1 0.8160(3) 0.4899(3) 0.8173(2) 0.0434(5) Uani d . 1
N N2 0.6305(3) 0.7559(2) 0.5846(2) 0.0415(5) Uani d . 1
N N3 0.4844(3) 0.6627(2) 0.6266(2) 0.0421(5) Uani d . 1
O O1 0.8838(3) 0.8463(3) 0.6636(2) 0.0712(7) Uani d . 1
C C1 0.7630(4) 0.7572(3) 0.6853(3) 0.0440(6) Uani d . 1
C C2 0.7517(3) 0.6330(3) 0.8231(2) 0.0368(6) Uani d . 1
C C3 0.6925(3) 0.6653(3) 0.9493(3) 0.0407(6) Uani d . 1
C C4 0.6996(4) 0.5468(3) 1.0739(3) 0.0469(7) Uani d . 1
H H4 0.6596 0.5662 1.1598 0.056 Uiso calc R 1
C C5 0.7666(4) 0.4004(3) 1.0686(3) 0.0488(7) Uani d . 1
H H5 0.7746 0.3181 1.1508 0.059 Uiso calc R 1
C C6 0.8220(4) 0.3782(3) 0.9384(3) 0.0445(7) Uani d . 1
C C7 0.7566(5) 0.9440(4) 0.3653(3) 0.0670(9) Uani d . 1
H H7A 0.7593 1.0332 0.4056 0.101 Uiso calc R 1
H H7B 0.7259 0.9789 0.2654 0.101 Uiso calc R 1
H H7C 0.8743 0.8890 0.3764 0.101 Uiso calc R 1
C C8 0.6167(4) 0.8362(3) 0.4409(3) 0.0483(7) Uani d . 1
C C9 0.4615(4) 0.7924(3) 0.3939(3) 0.0548(8) Uani d . 1
H H9 0.4145 0.8254 0.3013 0.066 Uiso calc R 1
C C10 0.3819(4) 0.6865(3) 0.5110(3) 0.0444(6) Uani d . 1
C C11 0.2080(4) 0.6066(4) 0.5140(3) 0.0622(8) Uani d . 1
H H11A 0.1074 0.6782 0.5223 0.093 Uiso calc R 1
H H11B 0.2091 0.5166 0.5944 0.093 Uiso calc R 1
H H11C 0.1953 0.5733 0.4272 0.093 Uiso calc R 1

loop_
_atom_site_aniso_label
_atom_site_aniso_U_11
_atom_site_aniso_U_22
_atom_site_aniso_U_33
_atom_site_aniso_U_12
_atom_site_aniso_U_13
_atom_site_aniso_U_23
Cl1 0.0743(6) 0.0459(4) 0.0697(5) 0.0120(4) 0.0039(4) -0.0172(4)
Cl2 0.0775(6) 0.0408(4) 0.0948(7) 0.0118(4) -0.0144(5) -0.0188(4)
N1 0.0444(13) 0.0417(13) 0.0441(13) 0.0003(10) -0.0022(10) -0.0110(10)
N2 0.0448(13) 0.0369(12) 0.0379(12) -0.0010(10) 0.0017(10) -0.0006(9)
N3 0.0440(13) 0.0414(12) 0.0388(12) -0.0010(10) 0.0006(10) -0.0062(9)
O1 0.0706(15) 0.0756(16) 0.0611(14) -0.0326(13) -0.0013(11) 0.0012(11)
C1 0.0466(16) 0.0413(15) 0.0422(15) -0.0033(13) 0.0020(12) -0.0066(12)
C2 0.0338(13) 0.0387(14) 0.0360(13) -0.0027(11) -0.0032(10) -0.0058(11)
C3 0.0382(14) 0.0390(14) 0.0438(15) 0.0000(12) -0.0031(11) -0.0084(12)
C4 0.0507(17) 0.0510(17) 0.0380(15) -0.0034(13) -0.0011(12) -0.0088(12)
C5 0.0527(18) 0.0462(17) 0.0406(15) -0.0082(13) -0.0079(13) 0.0036(12)
C6 0.0415(15) 0.0343(14) 0.0559(17) 0.0001(11) -0.0102(12) -0.0083(12)
C7 0.079(2) 0.062(2) 0.0488(18) -0.0075(18) 0.0099(16) 0.0091(15)
C8 0.0604(19) 0.0408(15) 0.0373(15) 0.0049(13) 0.0037(13) 0.0009(12)
C9 0.064(2) 0.0595(19) 0.0359(15) 0.0079(16) -0.0081(14) -0.0047(13)
C10 0.0488(16) 0.0445(15) 0.0382(14) 0.0057(12) -0.0024(12) -0.0090(12)
C11 0.0570(19) 0.076(2) 0.0561(19) -0.0005(17) -0.0078(15) -0.0219(16)

loop_
_atom_type_symbol
_atom_type_description
_atom_type_scat_dispersion_real
_atom_type_scat_dispersion_imag
_atom_type_scat_source
C C 0.0033 0.0016 'International Tables Vol C Tables 4.2.6.8 and 6.1.1.4'
H H 0.0000 0.0000 'International Tables Vol C Tables 4.2.6.8 and 6.1.1.4'
N N 0.0061 0.0033 'International Tables Vol C Tables 4.2.6.8 and 6.1.1.4'
O O 0.0106 0.0060 'International Tables Vol C Tables 4.2.6.8 and 6.1.1.4'
Ni Ni 0.3393 1.1124 'International Tables Vol C Tables 4.2.6.8 and 6.1.1.4'
Cl Cl 0.1484 0.1585 'International Tables Vol C Tables 4.2.6.8 and 6.1.1.4'

loop_
_geom_angle_atom_site_label_1
_geom_angle_atom_site_label_2
_geom_angle_atom_site_label_3
_geom_angle
C6 N1 C2 117.4(2)
C1 N2 N3 118.3(2)
C1 N2 C8 130.2(2)
N3 N2 C8 111.5(2)
C10 N3 N2 104.7(2)
O1 C1 N2 123.1(2)
O1 C1 C2 121.5(2)
N2 C1 C2 115.3(2)
N1 C2 C3 122.1(2)
N1 C2 C1 114.8(2)
C3 C2 C1 123.0(2)
C4 C3 C2 119.4(3)
C4 C3 Cl1 120.5(2)
C2 C3 Cl1 120.03(19)
C5 C4 C3 118.7(3)
C5 C4 H4 120.6
C3 C4 H4 120.6
C4 C5 C6 118.1(2)
C4 C5 H5 121.0
C6 C5 H5 121.0
N1 C6 C5 124.3(3)
N1 C6 Cl2 115.9(2)
C5 C6 Cl2 119.8(2)
C8 C7 H7A 109.5
C8 C7 H7B 109.5
H7A C7 H7B 109.5
C8 C7 H7C 109.5
H7A C7 H7C 109.5
H7B C7 H7C 109.5
C9 C8 N2 105.3(2)
C9 C8 C7 131.3(3)
N2 C8 C7 123.4(3)
C8 C9 C10 107.6(2)
C8 C9 H9 126.2
C10 C9 H9 126.2
N3 C10 C9 110.9(2)
N3 C10 C11 120.8(2)
C9 C10 C11 128.3(2)
C10 C11 H11A 109.5
C10 C11 H11B 109.5
H11A C11 H11B 109.5
C10 C11 H11C 109.5
H11A C11 H11C 109.5
H11B C11 H11C 109.5

loop_
_geom_bond_atom_site_label_1
_geom_bond_atom_site_label_2
_geom_bond_distance
Cl1 C3 1.722(3)
Cl2 C6 1.732(3)
N1 C6 1.325(3)
N1 C2 1.334(3)
N2 C1 1.382(3)
N2 N3 1.383(3)
N2 C8 1.392(3)
N3 C10 1.316(3)
O1 C1 1.199(3)
C1 C2 1.502(3)
C2 C3 1.380(3)
C3 C4 1.380(4)
C4 C5 1.366(4)
C4 H4 0.9300
C5 C6 1.375(4)
C5 H5 0.9300
C7 C8 1.496(4)
C7 H7A 0.9600
C7 H7B 0.9600
C7 H7C 0.9600
C8 C9 1.340(4)
C9 C10 1.419(4)
C9 H9 0.9300
C10 C11 1.488(4)
C11 H11A 0.9600
C11 H11B 0.9600
C11 H11C 0.9600

loop_
_geom_hbond_atom_site_label_D
_geom_hbond_atom_site_label_H
_geom_hbond_atom_site_label_A
_geom_hbond_site_symmetry_A
_geom_hbond_distance_DH
_geom_hbond_distance_HA
_geom_hbond_distance_DA
_geom_hbond_angle_DHA
_geom_hbond_publ_flag
C11 H11C N1 2_666 0.96 2.56 3.514(4) 174 y

loop_
_geom_torsion_atom_site_label_1
_geom_torsion_atom_site_label_2
_geom_torsion_atom_site_label_3
_geom_torsion_atom_site_label_4
_geom_torsion
C1 N2 N3 C10 179.3(2)
C8 N2 N3 C10 -0.6(3)
N3 N2 C1 O1 -171.8(3)
C8 N2 C1 O1 8.1(5)
N3 N2 C1 C2 11.2(3)
C8 N2 C1 C2 -169.0(2)
C6 N1 C2 C3 -0.2(4)
C6 N1 C2 C1 175.1(2)
O1 C1 C2 N1 -98.9(3)
N2 C1 C2 N1 78.2(3)
O1 C1 C2 C3 76.4(4)
N2 C1 C2 C3 -106.5(3)
N1 C2 C3 C4 0.0(4)
C1 C2 C3 C4 -174.9(2)
N1 C2 C3 Cl1 -178.62(19)
C1 C2 C3 Cl1 6.4(3)
C2 C3 C4 C5 0.4(4)
Cl1 C3 C4 C5 179.1(2)
C3 C4 C5 C6 -0.7(4)
C2 N1 C6 C5 0.0(4)
C2 N1 C6 Cl2 179.37(18)
C4 C5 C6 N1 0.5(4)
C4 C5 C6 Cl2 -178.9(2)
C1 N2 C8 C9 -179.9(3)
N3 N2 C8 C9 0.0(3)
C1 N2 C8 C7 1.1(5)
N3 N2 C8 C7 -179.1(3)
N2 C8 C9 C10 0.5(3)
C7 C8 C9 C10 179.5(3)
N2 N3 C10 C9 0.9(3)
N2 N3 C10 C11 -179.3(2)
C8 C9 C10 N3 -0.9(3)
C8 C9 C10 C11 179.3(3)

loop_
_cod_related_entry_id
_cod_related_entry_database
_cod_related_entry_code
1 ChemSpider 24740122
